data_4503790
loop_
_publ_author_name
'Wan, Chong-Qing'
'Li, Gui-Sheng'
'Chen, Xu-Dong'
'Mak, Thomas C. W.'

_publ_section_title
;
 Construction of Three-Dimensional Honeycomb-like Supramolecular Host
 Network with Dicationic Metallotecton Cu[(2-C4H3N2)2C(OH)2]22+through
 Cooperative Hydrogen-Bonding and Anion-\p Interactions
;
_journal_issue 11
_journal_name_full 'Crystal Growth &amp; Design'
_journal_page_first 3897
_journal_paper_doi 10.1021/cg800476a
_journal_volume 8
_journal_year 2008
_chemical_formula_sum 'C18 H25 Cl2 Cu N8 O16.5'
_chemical_formula_weight 751.89
_chemical_name_systematic
; 
 ? 
;
_space_group_IT_number 148
_symmetry_cell_setting rhombohedral
_symmetry_space_group_name_Hall '-R 3'
_symmetry_space_group_name_H-M 'R -3 :H'
_atom_sites_solution_hydrogens geom
_atom_sites_solution_primary direct
_atom_sites_solution_secondary difmap
_audit_creation_method SHELXL-97
_cell_angle_alpha 90.00
_cell_angle_beta 90.00
_cell_angle_gamma 120.00
_cell_formula_units_Z 9
_cell_length_a 30.6147(18)
_cell_length_b 30.6147(18)
_cell_length_c 8.3342(9)
_cell_measurement_temperature 293(2)
_cell_volume 6764.8(9)
_computing_cell_refinement 'Bruker SMART'
_computing_data_collection 'Bruker SMART'
_computing_data_reduction 'Bruker SAINT'
_computing_molecular_graphics 'Bruker SHELXTL'
_computing_publication_material 'Bruker SHELXTL'
_computing_structure_refinement 'SHELXL-97 (Sheldrick, 1997)'
_computing_structure_solution 'SHELXS-97 (Sheldrick, 1990)'
_diffrn_ambient_temperature 293(2)
_diffrn_measured_fraction_theta_full 0.999
_diffrn_measured_fraction_theta_max 0.999
_diffrn_radiation_monochromator graphite
_diffrn_radiation_source 'fine-focus sealed tube'
_diffrn_radiation_type MoK\a
_diffrn_radiation_wavelength 0.71073
_diffrn_reflns_av_R_equivalents 0.0448
_diffrn_reflns_av_sigmaI/netI 0.0391
_diffrn_reflns_limit_h_max 33
_diffrn_reflns_limit_h_min -40
_diffrn_reflns_limit_k_max 40
_diffrn_reflns_limit_k_min -26
_diffrn_reflns_limit_l_max 11
_diffrn_reflns_limit_l_min -10
_diffrn_reflns_number 15765
_diffrn_reflns_theta_full 28.29
_diffrn_reflns_theta_max 28.29
_diffrn_reflns_theta_min 2.30
_exptl_absorpt_coefficient_mu 0.982
_exptl_absorpt_correction_T_max 1.000000
_exptl_absorpt_correction_T_min 0.922665
_exptl_absorpt_correction_type multi-scan
_exptl_absorpt_process_details sadabs
_exptl_crystal_density_diffrn 1.579
_exptl_crystal_density_method 'not measured'
_exptl_crystal_F_000 3267
_exptl_crystal_size_max 0.54
_exptl_crystal_size_mid 0.40
_exptl_crystal_size_min 0.31
_refine_diff_density_max 0.823
_refine_diff_density_min -0.537
_refine_diff_density_rms 0.120
_refine_ls_extinction_method none
_refine_ls_goodness_of_fit_ref 1.074
_refine_ls_hydrogen_treatment constr
_refine_ls_matrix_type full
_refine_ls_number_parameters 200
_refine_ls_number_reflns 3722
_refine_ls_number_restraints 3
_refine_ls_restrained_S_all 1.073
_refine_ls_R_factor_all 0.0843
_refine_ls_R_factor_gt 0.0556
_refine_ls_shift/su_max 0.000
_refine_ls_shift/su_mean 0.000
_refine_ls_structure_factor_coef Fsqd
_refine_ls_weighting_details 'calc w=1/[\s^2^(Fo^2^)+(0.1121P)^2^+14.5608P] where P=(Fo^2^+2Fc^2^)/3'
_refine_ls_weighting_scheme calc
_refine_ls_wR_factor_gt 0.1634
_refine_ls_wR_factor_ref 0.1920
_reflns_number_gt 2622
_reflns_number_total 3722
_reflns_threshold_expression >2sigma(I)
_cod_data_source_file cg800476a_si_003.cif
_cod_data_source_block compound1
_cod_depositor_comments
;
The following automatic conversions were performed:

'_symmetry_cell_setting' value 'Rhombohedral' changed to
'rhombohedral' according to
/home/saulius/struct/CIF-dictionaries/cif_core.dic dictionary named
'cif_core.dic' version 2.4.1 from 2010-06-29.

Automatic conversion script
Id: cif_fix_values 1715 2011-07-08 13:25:40Z adriana 
;
_cod_original_sg_symbol_H-M R-3
_cod_original_formula_sum 'C18 H25 Cl2 Cu N8 O16.50'
_cod_database_code 4503790

loop_
_symmetry_equiv_pos_as_xyz
'x, y, z'
'-y, x-y, z'
'-x+y, -x, z'
'x+2/3, y+1/3, z+1/3'
'-y+2/3, x-y+1/3, z+1/3'
'-x+y+2/3, -x+1/3, z+1/3'
'x+1/3, y+2/3, z+2/3'
'-y+1/3, x-y+2/3, z+2/3'
'-x+y+1/3, -x+2/3, z+2/3'
'-x, -y, -z'
'y, -x+y, -z'
'x-y, x, -z'
'-x+2/3, -y+1/3, -z+1/3'
'y+2/3, -x+y+1/3, -z+1/3'
'x-y+2/3, x+1/3, -z+1/3'
'-x+1/3, -y+2/3, -z+2/3'
'y+1/3, -x+y+2/3, -z+2/3'
'x-y+1/3, x+2/3, -z+2/3'

loop_
_atom_site_label
_atom_site_type_symbol
_atom_site_fract_x
_atom_site_fract_y
_atom_site_fract_z
_atom_site_U_iso_or_equiv
_atom_site_adp_type
_atom_site_occupancy
_atom_site_symmetry_multiplicity
_atom_site_calc_flag
_atom_site_refinement_flags
Cu1 Cu 0.0000 0.5000 0.5000 0.0282(2) Uani 1 2 d S
N1 N 0.05316(11) 0.50798(10) 0.3439(4) 0.0334(6) Uani 1 1 d .
N2 N 0.13251(18) 0.52999(17) 0.1392(5) 0.0693(12) Uani 1 1 d .
N3 N 0.04209(10) 0.57475(9) 0.5476(3) 0.0270(5) Uani 1 1 d .
N4 N 0.10711(12) 0.67596(11) 0.6024(4) 0.0400(7) Uani 1 1 d .
C1 C 0.04489(17) 0.49213(15) 0.1916(5) 0.0454(9) Uani 1 1 d .
H1A H 0.0121 0.4735 0.1531 0.054 Uiso 1 1 calc R
C2 C 0.0849(2) 0.50335(18) 0.0923(6) 0.0616(13) Uani 1 1 d .
H2A H 0.0783 0.4917 -0.0130 0.074 Uiso 1 1 calc R
C3 C 0.14040(17) 0.54482(17) 0.2928(6) 0.0534(10) Uani 1 1 d .
H3A H 0.1733 0.5630 0.3309 0.064 Uiso 1 1 calc R
C4 C 0.10119(13) 0.53396(12) 0.3959(5) 0.0352(7) Uani 1 1 d .
C5 C 0.10727(12) 0.55225(12) 0.5685(4) 0.0326(7) Uani 1 1 d .
C6 C 0.09105(12) 0.59207(11) 0.5742(4) 0.0293(7) Uani 1 1 d .
C7 C 0.12340(13) 0.64284(12) 0.5999(4) 0.0352(7) Uani 1 1 d .
H7A H 0.1575 0.6543 0.6160 0.042 Uiso 1 1 calc R
C8 C 0.05843(15) 0.65832(13) 0.5775(5) 0.0379(8) Uani 1 1 d .
H8A H 0.0461 0.6806 0.5778 0.045 Uiso 1 1 calc R
C9 C 0.02525(13) 0.60743(12) 0.5512(4) 0.0328(7) Uani 1 1 d .
H9A H -0.0089 0.5960 0.5359 0.039 Uiso 1 1 calc R
O1 O 0.15602(10) 0.56923(11) 0.6157(4) 0.0487(7) Uani 1 1 d .
H1B H 0.1610 0.5835 0.7026 0.073 Uiso 1 1 calc R
O2 O 0.07058(9) 0.51264(9) 0.6670(3) 0.0346(5) Uani 1 1 d .
H2B H 0.0766 0.4894 0.6705 0.052 Uiso 1 1 calc R
Cl1 Cl 0.06281(5) 0.62000(4) 0.08932(14) 0.0563(3) Uani 1 1 d .
O3 O 0.09983(18) 0.62200(18) 0.1964(6) 0.1037(17) Uani 1 1 d .
O4 O 0.01563(16) 0.57784(16) 0.1358(7) 0.0911(13) Uani 1 1 d .
O5 O 0.0741(3) 0.6105(4) -0.0619(7) 0.181(4) Uani 1 1 d .
O6 O 0.0597(3) 0.6631(2) 0.1087(12) 0.174(3) Uani 1 1 d .
O1W O 0.17624(19) 0.61724(19) -0.0984(5) 0.0971(14) Uani 1 1 d D
O2W O 0.2342(8) 0.5681(8) 0.0112(15) 0.112(6) Uiso 0.25 1 d P
H1WA H 0.1938 0.6015 -0.1202 0.168 Uiso 1 1 d RD
H1WB H 0.1767 0.6197 0.0095 0.168 Uiso 1 1 d RD

loop_
_atom_site_aniso_label
_atom_site_aniso_U_11
_atom_site_aniso_U_22
_atom_site_aniso_U_33
_atom_site_aniso_U_23
_atom_site_aniso_U_13
_atom_site_aniso_U_12
Cu1 0.0274(3) 0.0192(3) 0.0360(3) -0.0042(2) -0.0010(2) 0.0101(2)
N1 0.0376(15) 0.0255(13) 0.0375(15) -0.0024(11) 0.0021(12) 0.0161(12)
N2 0.079(3) 0.067(3) 0.062(3) -0.001(2) 0.030(2) 0.036(2)
N3 0.0284(13) 0.0205(12) 0.0316(13) -0.0026(10) -0.0029(10) 0.0118(10)
N4 0.0444(17) 0.0216(13) 0.0476(17) -0.0032(12) -0.0068(14) 0.0116(13)
C1 0.060(2) 0.0354(19) 0.039(2) -0.0056(15) 0.0017(17) 0.0218(18)
C2 0.085(4) 0.053(3) 0.042(2) -0.0036(19) 0.016(2) 0.030(3)
C3 0.046(2) 0.050(2) 0.066(3) 0.002(2) 0.015(2) 0.025(2)
C4 0.0349(17) 0.0283(16) 0.0464(19) 0.0037(14) 0.0067(15) 0.0188(14)
C5 0.0274(16) 0.0285(16) 0.0429(18) 0.0005(13) -0.0016(13) 0.0146(13)
C6 0.0294(15) 0.0237(14) 0.0333(16) 0.0004(12) -0.0003(13) 0.0123(13)
C7 0.0324(17) 0.0256(16) 0.0421(19) -0.0001(14) -0.0035(14) 0.0105(14)
C8 0.047(2) 0.0258(16) 0.045(2) -0.0025(14) -0.0049(16) 0.0215(15)
C9 0.0355(17) 0.0239(15) 0.0411(18) -0.0019(13) -0.0026(14) 0.0165(13)
O1 0.0312(13) 0.0467(15) 0.0709(19) -0.0085(14) -0.0110(13) 0.0216(12)
O2 0.0391(13) 0.0309(12) 0.0412(13) 0.0058(10) 0.0007(10) 0.0231(11)
Cl1 0.0590(7) 0.0540(6) 0.0569(7) 0.0031(5) 0.0004(5) 0.0290(5)
O3 0.091(3) 0.082(3) 0.124(4) 0.019(3) -0.036(3) 0.033(3)
O4 0.063(2) 0.068(2) 0.135(4) 0.006(2) 0.012(2) 0.028(2)
O5 0.154(6) 0.304(11) 0.061(3) 0.001(4) 0.028(3) 0.097(7)
O6 0.114(4) 0.060(3) 0.346(11) 0.017(5) -0.031(6) 0.042(3)
O1W 0.109(4) 0.088(3) 0.079(3) -0.005(2) -0.004(2) 0.038(3)

loop_
_atom_type_symbol
_atom_type_description
_atom_type_scat_dispersion_real
_atom_type_scat_dispersion_imag
_atom_type_scat_source
C C 0.0033 0.0016 'International Tables Vol C Tables 4.2.6.8 and 6.1.1.4'
H H 0.0000 0.0000 'International Tables Vol C Tables 4.2.6.8 and 6.1.1.4'
N N 0.0061 0.0033 'International Tables Vol C Tables 4.2.6.8 and 6.1.1.4'
O O 0.0106 0.0060 'International Tables Vol C Tables 4.2.6.8 and 6.1.1.4'
Cl Cl 0.1484 0.1585 'International Tables Vol C Tables 4.2.6.8 and 6.1.1.4'
Cu Cu 0.3201 1.2651 'International Tables Vol C Tables 4.2.6.8 and 6.1.1.4'

loop_
_geom_angle_atom_site_label_1
_geom_angle_atom_site_label_2
_geom_angle_atom_site_label_3
_geom_angle
_geom_angle_site_symmetry_1
_geom_angle_site_symmetry_3
N1 Cu1 N1 180.00(17) 10_566 .
N1 Cu1 N3 91.70(11) 10_566 .
N1 Cu1 N3 88.30(11) . .
N1 Cu1 N3 88.30(11) 10_566 10_566
N1 Cu1 N3 91.70(11) . 10_566
N3 Cu1 N3 180.0 . 10_566
N1 Cu1 O2 104.54(10) 10_566 .
N1 Cu1 O2 75.46(10) . .
N3 Cu1 O2 72.28(9) . .
N3 Cu1 O2 107.72(9) 10_566 .
N1 Cu1 O2 75.46(10) 10_566 10_566
N1 Cu1 O2 104.54(10) . 10_566
N3 Cu1 O2 107.72(9) . 10_566
N3 Cu1 O2 72.28(9) 10_566 10_566
O2 Cu1 O2 180.00(8) . 10_566
C1 N1 C4 118.2(3) . .
C1 N1 Cu1 125.3(3) . .
C4 N1 Cu1 116.4(2) . .
C2 N2 C3 116.6(4) . .
C6 N3 C9 118.4(3) . .
C6 N3 Cu1 115.8(2) . .
C9 N3 Cu1 125.8(2) . .
C8 N4 C7 117.4(3) . .
N1 C1 C2 119.9(4) . .
N1 C1 H1A 120.0 . .
C2 C1 H1A 120.0 . .
N2 C2 C1 123.1(4) . .
N2 C2 H2A 118.5 . .
C1 C2 H2A 118.5 . .
N2 C3 C4 121.8(4) . .
N2 C3 H3A 119.1 . .
C4 C3 H3A 119.1 . .
N1 C4 C3 120.3(4) . .
N1 C4 C5 114.7(3) . .
C3 C4 C5 124.8(4) . .
O1 C5 O2 113.7(3) . .
O1 C5 C4 108.7(3) . .
O2 C5 C4 109.3(3) . .
O1 C5 C6 114.5(3) . .
O2 C5 C6 103.2(2) . .
C4 C5 C6 107.1(3) . .
N3 C6 C7 120.3(3) . .
N3 C6 C5 115.2(3) . .
C7 C6 C5 124.5(3) . .
N4 C7 C6 121.8(3) . .
N4 C7 H7A 119.1 . .
C6 C7 H7A 119.1 . .
N4 C8 C9 121.7(3) . .
N4 C8 H8A 119.1 . .
C9 C8 H8A 119.1 . .
N3 C9 C8 120.3(3) . .
N3 C9 H9A 119.8 . .
C8 C9 H9A 119.8 . .
C5 O1 H1B 109.5 . .
C5 O2 Cu1 93.75(18) . .
C5 O2 H2B 109.5 . .
Cu1 O2 H2B 116.8 . .
O5 Cl1 O6 117.1(6) . .
O5 Cl1 O3 107.8(4) . .
O6 Cl1 O3 108.8(4) . .
O5 Cl1 O4 107.7(4) . .
O6 Cl1 O4 108.1(4) . .
O3 Cl1 O4 107.1(3) . .
H1WA O1W H1WB 104.9 . .

loop_
_geom_bond_atom_site_label_1
_geom_bond_atom_site_label_2
_geom_bond_distance
_geom_bond_site_symmetry_2
Cu1 N1 2.001(3) 10_566
Cu1 N1 2.001(3) .
Cu1 N3 2.026(2) .
Cu1 N3 2.026(2) 10_566
Cu1 O2 2.433(2) .
Cu1 O2 2.433(2) 10_566
N1 C1 1.337(5) .
N1 C4 1.347(5) .
N2 C2 1.324(7) .
N2 C3 1.339(7) .
N3 C6 1.335(4) .
N3 C9 1.335(4) .
N4 C8 1.323(5) .
N4 C7 1.335(5) .
C1 C2 1.372(6) .
C1 H1A 0.9300 .
C2 H2A 0.9300 .
C3 C4 1.375(5) .
C3 H3A 0.9300 .
C4 C5 1.521(5) .
C5 O1 1.370(4) .
C5 O2 1.429(4) .
C5 C6 1.530(4) .
C6 C7 1.380(4) .
C7 H7A 0.9300 .
C8 C9 1.388(5) .
C8 H8A 0.9300 .
C9 H9A 0.9300 .
O1 H1B 0.8200 .
O2 H2B 0.8200 .
Cl1 O5 1.376(6) .
Cl1 O6 1.380(6) .
Cl1 O3 1.420(4) .
Cl1 O4 1.428(4) .
O1W H1WA 0.9025 .
O1W H1WB 0.9022 .

loop_
_geom_hbond_atom_site_label_D
_geom_hbond_atom_site_label_H
_geom_hbond_atom_site_label_A
_geom_hbond_distance_DH
_geom_hbond_distance_HA
_geom_hbond_distance_DA
_geom_hbond_angle_DHA
_geom_hbond_site_symmetry_A
O2 H2B N4 0.82 1.97 2.776(4) 166.0 15_556
O1 H1B O1W 0.82 1.89 2.704(5) 176.9 1_556
O1W H1WA O2W 0.90 2.24 2.985(15) 139.1 .
O1W H1WB N2 0.90 2.61 3.045(7) 110.3 .
O1W H1WB O3 0.90 2.85 3.445(8) 124.5 .

loop_
_geom_torsion_atom_site_label_1
_geom_torsion_atom_site_label_2
_geom_torsion_atom_site_label_3
_geom_torsion_atom_site_label_4
_geom_torsion
_geom_torsion_site_symmetry_1
N1 Cu1 N1 C1 124(100) 10_566
N3 Cu1 N1 C1 -128.8(3) .
N3 Cu1 N1 C1 51.2(3) 10_566
O2 Cu1 N1 C1 159.1(3) .
O2 Cu1 N1 C1 -20.9(3) 10_566
N1 Cu1 N1 C4 -60(100) 10_566
N3 Cu1 N1 C4 47.3(2) .
N3 Cu1 N1 C4 -132.7(2) 10_566
O2 Cu1 N1 C4 -24.8(2) .
O2 Cu1 N1 C4 155.2(2) 10_566
N1 Cu1 N3 C6 132.7(2) 10_566
N1 Cu1 N3 C6 -47.3(2) .
N3 Cu1 N3 C6 176(100) 10_566
O2 Cu1 N3 C6 28.0(2) .
O2 Cu1 N3 C6 -152.0(2) 10_566
N1 Cu1 N3 C9 -48.7(3) 10_566
N1 Cu1 N3 C9 131.3(3) .
N3 Cu1 N3 C9 -6(100) 10_566
O2 Cu1 N3 C9 -153.4(3) .
O2 Cu1 N3 C9 26.6(3) 10_566
C4 N1 C1 C2 -1.3(5) .
Cu1 N1 C1 C2 174.8(3) .
C3 N2 C2 C1 1.8(7) .
N1 C1 C2 N2 -0.5(7) .
C2 N2 C3 C4 -1.4(7) .
C1 N1 C4 C3 1.7(5) .
Cu1 N1 C4 C3 -174.7(3) .
C1 N1 C4 C5 177.8(3) .
Cu1 N1 C4 C5 1.4(4) .
N2 C3 C4 N1 -0.3(6) .
N2 C3 C4 C5 -176.0(4) .
N1 C4 C5 O1 168.5(3) .
C3 C4 C5 O1 -15.6(5) .
N1 C4 C5 O2 43.9(4) .
C3 C4 C5 O2 -140.2(4) .
N1 C4 C5 C6 -67.2(4) .
C3 C4 C5 C6 108.7(4) .
C9 N3 C6 C7 -1.9(5) .
Cu1 N3 C6 C7 176.8(3) .
C9 N3 C6 C5 179.8(3) .
Cu1 N3 C6 C5 -1.4(4) .
O1 C5 C6 N3 -172.2(3) .
O2 C5 C6 N3 -48.1(4) .
C4 C5 C6 N3 67.2(4) .
O1 C5 C6 C7 9.6(5) .
O2 C5 C6 C7 133.7(3) .
C4 C5 C6 C7 -111.0(4) .
C8 N4 C7 C6 -0.6(5) .
N3 C6 C7 N4 1.3(5) .
C5 C6 C7 N4 179.4(3) .
C7 N4 C8 C9 0.5(6) .
C6 N3 C9 C8 1.8(5) .
Cu1 N3 C9 C8 -176.8(3) .
N4 C8 C9 N3 -1.1(6) .
O1 C5 O2 Cu1 -175.4(2) .
C4 C5 O2 Cu1 -53.8(2) .
C6 C5 O2 Cu1 59.9(2) .
N1 Cu1 O2 C5 -137.02(18) 10_566
N1 Cu1 O2 C5 42.98(18) .
N3 Cu1 O2 C5 -49.93(18) .
N3 Cu1 O2 C5 130.07(18) 10_566
O2 Cu1 O2 C5 42(100) 10_566
